data_7014957
loop_
_publ_author_name
'Liu, Hao'
'Zhang, Liping'
'Chen, Langqiu'
'Redshaw, Carl'
'Li, Yan'
'Sun, Wen-Hua'

_publ_section_title
;
 Synthesis, characterization and ethylene oligomerization behavior of
 2-benzoimidazol-8-ethoxyquinolylnickel dihalides
;
_journal_issue 11
_journal_name_full 'Dalton Transactions'
_journal_page_first 2614
_journal_paper_doi 10.1039/c0dt01331e
_journal_volume 40
_journal_year 2011
_chemical_formula_sum 'C20 H18 Br2 Cl N3 Ni O'
_chemical_formula_weight 570.31
_chemical_name_systematic
;
?
;
_space_group_IT_number 2
_symmetry_cell_setting triclinic
_symmetry_space_group_name_Hall '-P 1'
_symmetry_space_group_name_H-M 'P -1'
_atom_sites_solution_hydrogens geom
_atom_sites_solution_primary direct
_atom_sites_solution_secondary difmap
_audit_creation_method SHELXL-97
_cell_angle_alpha 87.77(3)
_cell_angle_beta 84.15(3)
_cell_angle_gamma 86.62(3)
_cell_formula_units_Z 2
_cell_length_a 9.3745(19)
_cell_length_b 9.859(2)
_cell_length_c 11.024(2)
_cell_measurement_temperature 173(2)
_cell_measurement_theta_max 27.48
_cell_measurement_theta_min 1.86
_cell_volume 1011.2(3)
_computing_cell_refinement 'Siemens SMART & SAINT'
_computing_data_collection 'Siemens SMART'
_computing_data_reduction 'Siemens XPREP'
_computing_molecular_graphics 'Bruker SHELXTL'
_computing_publication_material 'Bruker SHELXTL'
_computing_structure_refinement 'Siemens SHELXTL'
_computing_structure_solution 'Siemens SHELXTL'
_diffrn_ambient_temperature 173(2)
_diffrn_measured_fraction_theta_full 0.995
_diffrn_measured_fraction_theta_max 0.995
_diffrn_measurement_device_type 'Bruker P4'
_diffrn_measurement_method '\w scans'
_diffrn_radiation_monochromator graphite
_diffrn_radiation_source 'fine-focus sealed tube'
_diffrn_radiation_type MoK\a
_diffrn_radiation_wavelength 0.71073
_diffrn_reflns_av_R_equivalents 0.0416
_diffrn_reflns_av_sigmaI/netI 0.0414
_diffrn_reflns_limit_h_max 12
_diffrn_reflns_limit_h_min -12
_diffrn_reflns_limit_k_max 12
_diffrn_reflns_limit_k_min -12
_diffrn_reflns_limit_l_max 14
_diffrn_reflns_limit_l_min -14
_diffrn_reflns_number 12363
_diffrn_reflns_theta_full 27.48
_diffrn_reflns_theta_max 27.48
_diffrn_reflns_theta_min 1.86
_diffrn_standards_decay_% none
_diffrn_standards_interval_count none
_diffrn_standards_interval_time none
_diffrn_standards_number none
_exptl_absorpt_coefficient_mu 5.059
_exptl_absorpt_correction_T_max 0.7511
_exptl_absorpt_correction_T_min 0.2308
_exptl_absorpt_correction_type empirical
_exptl_absorpt_process_details 'SADABS (Sheldrick, 1996)'
_exptl_crystal_colour green
_exptl_crystal_density_diffrn 1.873
_exptl_crystal_density_method 'not measured'
_exptl_crystal_description block
_exptl_crystal_F_000 564
_exptl_crystal_size_max 0.41
_exptl_crystal_size_mid 0.23
_exptl_crystal_size_min 0.06
_refine_diff_density_max 0.477
_refine_diff_density_min -0.520
_refine_diff_density_rms 0.095
_refine_ls_extinction_method none
_refine_ls_goodness_of_fit_ref 1.140
_refine_ls_hydrogen_treatment constr
_refine_ls_matrix_type full
_refine_ls_number_parameters 253
_refine_ls_number_reflns 4608
_refine_ls_number_restraints 0
_refine_ls_restrained_S_all 1.140
_refine_ls_R_factor_gt 0.0354
_refine_ls_shift/su_max 0.001
_refine_ls_shift/su_mean 0.000
_refine_ls_structure_factor_coef Fsqd
_refine_ls_weighting_details 'calc w=1/[\s^2^(Fo^2^)+(0.0211P)^2^+1.2360P] where P=(Fo^2^+2Fc^2^)/3'
_refine_ls_weighting_scheme calc
_refine_ls_wR_factor_gt 0.0733
_refine_ls_wR_factor_ref 0.0794
_reflns_number_gt 4279
_reflns_number_total 4608
_reflns_threshold_expression >2sigma(I)
_cod_data_source_file C0DT01331E.TXT
_cod_data_source_block C11
_cod_depositor_comments
;
The following automatic conversions were performed:
'_symmetry_cell_setting' value 'Triclinic' changed to 'triclinic'
according to '/home/saulius/struct/CIF-dictionaries/cif_core.dic'
dictionary named 'cif_core.dic' version 2.4.1 from 2010-06-29.

Automatic conversion script
Id: cif_fix_enum 1555 2011-01-17 13:19:09Z saulius 
;
_cod_original_sg_symbol_H-M P-1
_cod_database_code 7014957
_refine_ls_r_factor_ref 0.0399

loop_
_symmetry_equiv_pos_as_xyz
'x, y, z'
'-x, -y, -z'

loop_
_atom_site_label
_atom_site_type_symbol
_atom_site_fract_x
_atom_site_fract_y
_atom_site_fract_z
_atom_site_U_iso_or_equiv
_atom_site_adp_type
_atom_site_occupancy
_atom_site_symmetry_multiplicity
_atom_site_calc_flag
_atom_site_refinement_flags
_atom_site_disorder_assembly
_atom_site_disorder_group
Br1 Br 0.18996(3) 0.17193(3) 0.54935(3) 0.02807(9) Uani 1 1 d . . .
Br2 Br 0.21762(4) 0.07834(3) 0.91415(3) 0.03209(10) Uani 1 1 d . . .
Ni1 Ni 0.25883(4) 0.23124(4) 0.74451(3) 0.02157(10) Uani 1 1 d . . .
Cl1 Cl -0.39827(8) 0.25874(8) 0.96466(8) 0.03081(18) Uani 1 1 d . . .
O1 O 0.4870(2) 0.1431(2) 0.6898(2) 0.0273(5) Uani 1 1 d . . .
C20 C 0.0448(4) 0.8360(3) 0.7139(3) 0.0352(8) Uani 1 1 d . . .
H20A H 0.0568 0.9329 0.7238 0.053 Uiso 1 1 calc R . .
H20B H -0.0558 0.8220 0.7038 0.053 Uiso 1 1 calc R . .
H20C H 0.1058 0.8048 0.6416 0.053 Uiso 1 1 calc R . .
N2 N 0.1142(3) 0.3861(2) 0.7871(2) 0.0212(5) Uani 1 1 d . . .
N3 N 0.3815(3) 0.3906(3) 0.7086(2) 0.0221(5) Uani 1 1 d . . .
N1 N 0.0725(3) 0.6088(2) 0.8170(2) 0.0224(5) Uani 1 1 d . . .
C11 C -0.1302(3) 0.3134(3) 0.8708(3) 0.0229(6) Uani 1 1 d . . .
H11A H -0.1127 0.2187 0.8594 0.027 Uiso 1 1 calc R . .
C10 C -0.0249(3) 0.4068(3) 0.8378(3) 0.0207(6) Uani 1 1 d . . .
C16 C 0.1691(3) 0.5079(3) 0.7750(3) 0.0215(6) Uani 1 1 d . . .
C9 C 0.5820(3) 0.2388(3) 0.6511(3) 0.0239(6) Uani 1 1 d . . .
C2 C 0.3956(3) 0.6319(3) 0.6900(3) 0.0259(7) Uani 1 1 d . . .
H2A H 0.3499 0.7199 0.6999 0.031 Uiso 1 1 calc R . .
C12 C -0.2602(3) 0.3676(3) 0.9208(3) 0.0237(6) Uani 1 1 d . . .
C14 C -0.1856(3) 0.5988(3) 0.9072(3) 0.0249(7) Uani 1 1 d . . .
H14A H -0.2038 0.6933 0.9197 0.030 Uiso 1 1 calc R . .
C4 C 0.6052(3) 0.4868(3) 0.6286(3) 0.0240(6) Uani 1 1 d . . .
C7 C 0.8066(3) 0.3309(4) 0.5730(3) 0.0302(7) Uani 1 1 d . . .
H7A H 0.9047 0.3153 0.5431 0.036 Uiso 1 1 calc R . .
C15 C -0.0531(3) 0.5462(3) 0.8560(3) 0.0220(6) Uani 1 1 d . . .
C6 C 0.7505(3) 0.4619(4) 0.5828(3) 0.0285(7) Uani 1 1 d . . .
H6A H 0.8089 0.5358 0.5589 0.034 Uiso 1 1 calc R . .
C5 C 0.5212(3) 0.3743(3) 0.6630(3) 0.0218(6) Uani 1 1 d . . .
C1 C 0.3199(3) 0.5151(3) 0.7242(3) 0.0211(6) Uani 1 1 d . . .
C19 C 0.0878(3) 0.7560(3) 0.8256(3) 0.0243(6) Uani 1 1 d . . .
H19A H 0.1889 0.7721 0.8364 0.029 Uiso 1 1 calc R . .
H19B H 0.0273 0.7893 0.8985 0.029 Uiso 1 1 calc R . .
C8 C 0.7227(3) 0.2183(3) 0.6061(3) 0.0280(7) Uani 1 1 d . . .
H8A H 0.7640 0.1284 0.5972 0.034 Uiso 1 1 calc R . .
C13 C -0.2888(3) 0.5069(3) 0.9388(3) 0.0271(7) Uani 1 1 d . . .
H13A H -0.3812 0.5384 0.9735 0.033 Uiso 1 1 calc R . .
C17 C 0.5313(4) 0.0002(3) 0.6804(3) 0.0299(7) Uani 1 1 d . . .
H17A H 0.5929 -0.0137 0.6030 0.036 Uiso 1 1 calc R . .
H17B H 0.4454 -0.0533 0.6788 0.036 Uiso 1 1 calc R . .
C3 C 0.5361(4) 0.6171(3) 0.6422(3) 0.0273(7) Uani 1 1 d . . .
H3A H 0.5875 0.6954 0.6179 0.033 Uiso 1 1 calc R . .
C18 C 0.6125(4) -0.0502(4) 0.7853(3) 0.0371(8) Uani 1 1 d . . .
H18A H 0.6408 -0.1469 0.7762 0.056 Uiso 1 1 calc R . .
H18B H 0.5512 -0.0381 0.8621 0.056 Uiso 1 1 calc R . .
H18C H 0.6985 0.0014 0.7863 0.056 Uiso 1 1 calc R . .

loop_
_atom_site_aniso_label
_atom_site_aniso_U_11
_atom_site_aniso_U_22
_atom_site_aniso_U_33
_atom_site_aniso_U_23
_atom_site_aniso_U_13
_atom_site_aniso_U_12
Br1 0.02858(17) 0.02990(18) 0.02571(17) -0.00485(13) -0.00303(13) 0.00167(13)
Br2 0.0449(2) 0.02318(17) 0.02652(17) 0.00213(13) -0.00001(14) 0.00370(14)
Ni1 0.0230(2) 0.01723(19) 0.0237(2) -0.00139(15) -0.00071(15) 0.00248(15)
Cl1 0.0263(4) 0.0276(4) 0.0373(4) -0.0006(3) 0.0032(3) -0.0023(3)
O1 0.0228(11) 0.0190(11) 0.0390(13) -0.0020(9) -0.0005(10) 0.0046(9)
C20 0.050(2) 0.0222(17) 0.0347(19) 0.0020(14) -0.0120(16) 0.0021(15)
N2 0.0235(13) 0.0183(12) 0.0214(13) -0.0020(10) -0.0017(10) 0.0015(10)
N3 0.0239(13) 0.0210(13) 0.0217(13) -0.0037(10) -0.0051(10) 0.0028(10)
N1 0.0253(13) 0.0178(12) 0.0238(13) -0.0037(10) -0.0030(10) 0.0052(10)
C11 0.0287(16) 0.0192(15) 0.0208(15) -0.0026(11) -0.0041(12) 0.0024(12)
C10 0.0217(14) 0.0200(14) 0.0199(14) -0.0034(11) -0.0015(11) 0.0030(11)
C16 0.0258(15) 0.0186(14) 0.0203(14) -0.0014(11) -0.0039(12) 0.0014(12)
C9 0.0268(16) 0.0242(16) 0.0208(15) 0.0006(12) -0.0055(12) 0.0013(12)
C2 0.0316(17) 0.0195(15) 0.0264(16) -0.0034(12) -0.0028(13) 0.0014(12)
C12 0.0224(15) 0.0254(16) 0.0234(15) 0.0005(12) -0.0029(12) -0.0020(12)
C14 0.0272(16) 0.0211(15) 0.0262(16) -0.0045(12) -0.0034(13) 0.0043(12)
C4 0.0258(16) 0.0293(17) 0.0176(14) -0.0001(12) -0.0040(12) -0.0038(13)
C7 0.0209(16) 0.042(2) 0.0269(17) -0.0005(14) -0.0023(13) 0.0019(14)
C15 0.0233(15) 0.0219(15) 0.0209(15) -0.0020(12) -0.0034(12) 0.0000(12)
C6 0.0247(16) 0.0364(19) 0.0248(16) 0.0004(14) -0.0030(13) -0.0039(14)
C5 0.0223(15) 0.0233(15) 0.0195(14) 0.0001(11) -0.0039(12) 0.0029(12)
C1 0.0239(15) 0.0196(14) 0.0195(14) -0.0005(11) -0.0022(12) 0.0008(12)
C19 0.0299(16) 0.0180(15) 0.0255(16) -0.0060(12) -0.0040(13) 0.0000(12)
C8 0.0277(17) 0.0322(18) 0.0235(16) -0.0030(13) -0.0040(13) 0.0067(13)
C13 0.0250(16) 0.0278(17) 0.0273(16) -0.0039(13) 0.0010(13) 0.0047(13)
C17 0.0303(17) 0.0202(16) 0.0391(19) -0.0052(13) -0.0053(14) 0.0054(13)
C3 0.0317(17) 0.0252(16) 0.0258(16) 0.0009(13) -0.0044(13) -0.0064(13)
C18 0.043(2) 0.0251(18) 0.043(2) 0.0002(15) -0.0082(17) 0.0075(15)

loop_
_atom_type_symbol
_atom_type_description
_atom_type_scat_dispersion_real
_atom_type_scat_dispersion_imag
_atom_type_scat_source
C C 0.0033 0.0016 'International Tables Vol C Tables 4.2.6.8 and 6.1.1.4'
H H 0.0000 0.0000 'International Tables Vol C Tables 4.2.6.8 and 6.1.1.4'
Br Br -0.2901 2.4595 'International Tables Vol C Tables 4.2.6.8 and 6.1.1.4'
Cl Cl 0.1484 0.1585 'International Tables Vol C Tables 4.2.6.8 and 6.1.1.4'
N N 0.0061 0.0033 'International Tables Vol C Tables 4.2.6.8 and 6.1.1.4'
Ni Ni 0.3393 1.1124 'International Tables Vol C Tables 4.2.6.8 and 6.1.1.4'
O O 0.0106 0.0060 'International Tables Vol C Tables 4.2.6.8 and 6.1.1.4'

loop_
_geom_angle_atom_site_label_1
_geom_angle_atom_site_label_2
_geom_angle_atom_site_label_3
_geom_angle
_geom_angle_site_symmetry_1
_geom_angle_site_symmetry_3
_geom_angle_publ_flag
N3 Ni1 N2 79.36(10) . . ?
N3 Ni1 O1 73.69(9) . . ?
N2 Ni1 O1 152.84(9) . . ?
N3 Ni1 Br2 134.28(8) . . ?
N2 Ni1 Br2 102.15(8) . . ?
O1 Ni1 Br2 94.34(7) . . ?
N3 Ni1 Br1 105.09(8) . . ?
N2 Ni1 Br1 100.78(8) . . ?
O1 Ni1 Br1 89.56(6) . . ?
Br2 Ni1 Br1 119.06(3) . . ?
C9 O1 C17 119.5(2) . . ?
C9 O1 Ni1 113.80(17) . . ?
C17 O1 Ni1 126.27(19) . . ?
C19 C20 H20A 109.5 . . ?
C19 C20 H20B 109.5 . . ?
H20A C20 H20B 109.5 . . ?
C19 C20 H20C 109.5 . . ?
H20A C20 H20C 109.5 . . ?
H20B C20 H20C 109.5 . . ?
C16 N2 C10 106.4(2) . . ?
C16 N2 Ni1 113.7(2) . . ?
C10 N2 Ni1 139.5(2) . . ?
C1 N3 C5 120.2(3) . . ?
C1 N3 Ni1 118.2(2) . . ?
C5 N3 Ni1 121.5(2) . . ?
C16 N1 C15 106.1(2) . . ?
C16 N1 C19 130.8(3) . . ?
C15 N1 C19 123.0(2) . . ?
C12 C11 C10 115.7(3) . . ?
C12 C11 H11A 122.1 . . ?
C10 C11 H11A 122.1 . . ?
N2 C10 C11 130.1(3) . . ?
N2 C10 C15 108.8(3) . . ?
C11 C10 C15 121.1(3) . . ?
N2 C16 N1 112.1(3) . . ?
N2 C16 C1 117.9(3) . . ?
N1 C16 C1 129.9(3) . . ?
O1 C9 C8 127.8(3) . . ?
O1 C9 C5 112.9(3) . . ?
C8 C9 C5 119.4(3) . . ?
C3 C2 C1 119.1(3) . . ?
C3 C2 H2A 120.4 . . ?
C1 C2 H2A 120.4 . . ?
C11 C12 C13 123.3(3) . . ?
C11 C12 Cl1 119.0(2) . . ?
C13 C12 Cl1 117.7(2) . . ?
C13 C14 C15 116.5(3) . . ?
C13 C14 H14A 121.7 . . ?
C15 C14 H14A 121.7 . . ?
C3 C4 C6 124.6(3) . . ?
C3 C4 C5 116.8(3) . . ?
C6 C4 C5 118.6(3) . . ?
C6 C7 C8 121.8(3) . . ?
C6 C7 H7A 119.1 . . ?
C8 C7 H7A 119.1 . . ?
N1 C15 C14 131.2(3) . . ?
N1 C15 C10 106.6(3) . . ?
C14 C15 C10 122.2(3) . . ?
C7 C6 C4 119.7(3) . . ?
C7 C6 H6A 120.1 . . ?
C4 C6 H6A 120.1 . . ?
N3 C5 C4 121.7(3) . . ?
N3 C5 C9 117.7(3) . . ?
C4 C5 C9 120.6(3) . . ?
N3 C1 C2 121.3(3) . . ?
N3 C1 C16 110.6(3) . . ?
C2 C1 C16 128.0(3) . . ?
N1 C19 C20 112.5(3) . . ?
N1 C19 H19A 109.1 . . ?
C20 C19 H19A 109.1 . . ?
N1 C19 H19B 109.1 . . ?
C20 C19 H19B 109.1 . . ?
H19A C19 H19B 107.8 . . ?
C9 C8 C7 119.9(3) . . ?
C9 C8 H8A 120.0 . . ?
C7 C8 H8A 120.0 . . ?
C14 C13 C12 121.2(3) . . ?
C14 C13 H13A 119.4 . . ?
C12 C13 H13A 119.4 . . ?
O1 C17 C18 111.6(3) . . ?
O1 C17 H17A 109.3 . . ?
C18 C17 H17A 109.3 . . ?
O1 C17 H17B 109.3 . . ?
C18 C17 H17B 109.3 . . ?
H17A C17 H17B 108.0 . . ?
C2 C3 C4 120.7(3) . . ?
C2 C3 H3A 119.6 . . ?
C4 C3 H3A 119.6 . . ?
C17 C18 H18A 109.5 . . ?
C17 C18 H18B 109.5 . . ?
H18A C18 H18B 109.5 . . ?
C17 C18 H18C 109.5 . . ?
H18A C18 H18C 109.5 . . ?
H18B C18 H18C 109.5 . . ?

loop_
_geom_bond_atom_site_label_1
_geom_bond_atom_site_label_2
_geom_bond_distance
_geom_bond_site_symmetry_2
_geom_bond_publ_flag
Br1 Ni1 2.4110(7) . ?
Br2 Ni1 2.3708(9) . ?
Ni1 N3 2.005(3) . ?
Ni1 N2 2.018(2) . ?
Ni1 O1 2.292(2) . ?
Cl1 C12 1.748(3) . ?
O1 C9 1.362(4) . ?
O1 C17 1.450(4) . ?
C20 C19 1.513(4) . ?
C20 H20A 0.9800 . ?
C20 H20B 0.9800 . ?
C20 H20C 0.9800 . ?
N2 C16 1.331(4) . ?
N2 C10 1.372(4) . ?
N3 C1 1.335(4) . ?
N3 C5 1.358(4) . ?
N1 C16 1.367(4) . ?
N1 C15 1.384(4) . ?
N1 C19 1.475(4) . ?
C11 C12 1.372(4) . ?
C11 C10 1.401(4) . ?
C11 H11A 0.9500 . ?
C10 C15 1.402(4) . ?
C16 C1 1.471(4) . ?
C9 C8 1.368(4) . ?
C9 C5 1.426(4) . ?
C2 C3 1.369(5) . ?
C2 C1 1.407(4) . ?
C2 H2A 0.9500 . ?
C12 C13 1.402(4) . ?
C14 C13 1.374(5) . ?
C14 C15 1.391(4) . ?
C14 H14A 0.9500 . ?
C4 C3 1.411(4) . ?
C4 C6 1.414(4) . ?
C4 C5 1.415(4) . ?
C7 C6 1.370(5) . ?
C7 C8 1.414(5) . ?
C7 H7A 0.9500 . ?
C6 H6A 0.9500 . ?
C19 H19A 0.9900 . ?
C19 H19B 0.9900 . ?
C8 H8A 0.9500 . ?
C13 H13A 0.9500 . ?
C17 C18 1.502(5) . ?
C17 H17A 0.9900 . ?
C17 H17B 0.9900 . ?
C3 H3A 0.9500 . ?
C18 H18A 0.9800 . ?
C18 H18B 0.9800 . ?
C18 H18C 0.9800 . ?
